data_7226486
loop_
_publ_author_name
'Dubovtsev, Alexey Yu.'
'Silaichev, Pavel S.'
'Nazarov, Mikhail A.'
'Dmitriev, Maksim V.'
'Maslivets, Andrey N.'
'Rubin, Michael'

_publ_section_title
;
 Spiro-condensation of 5-methoxycarbonyl-1H-pyrrole-2,3-diones with cyclic
 enoles to form spiro substituted furo[3,2-c]-coumarins and quinolines
;
_journal_issue 88
_journal_name_full 'RSC Adv.'
_journal_page_first 84730
_journal_paper_doi 10.1039/C6RA16889B
_journal_volume 6
_journal_year 2016
_chemical_formula_moiety 'C29 H20 N2 O6, C2 H3 N'
_chemical_formula_sum 'C31 H23 N3 O6'
_chemical_formula_weight 533.52
_chemical_melting_point 531.0(10)
_chemical_name_systematic
3'-Benzoyl-4'-hydroxy-5-methyl-1'-(4-tolyl)-2H-spiro?[furo?[3,2-c]quinoline-3,2'-pyrrole]-2,4,5'(1'H,5H)-trione
_space_group_crystal_system triclinic
_space_group_IT_number 2
_space_group_name_Hall '-P 1'
_space_group_name_H-M_alt 'P -1'
_symmetry_space_group_name_Hall '-P 1'
_symmetry_space_group_name_H-M 'P -1'
_atom_sites_solution_hydrogens mixed
_atom_sites_solution_primary iterative
_audit_creation_date 2016-03-26
_audit_creation_method
;
Olex2 1.2
(compiled 2016.02.19 svn.r3266 for OlexSys, GUI svn.r5155)
;
_audit_update_record
;
2016-06-18 deposited with the CCDC.
2016-09-02 downloaded from the CCDC.
;
_cell_angle_alpha 83.352(10)
_cell_angle_beta 74.653(13)
_cell_angle_gamma 89.492(11)
_cell_formula_units_Z 2
_cell_length_a 10.0480(16)
_cell_length_b 10.5278(12)
_cell_length_c 13.3170(16)
_cell_measurement_reflns_used 3383
_cell_measurement_temperature 295(2)
_cell_measurement_theta_max 28.7140
_cell_measurement_theta_min 3.8190
_cell_volume 1349.0(3)
_computing_cell_refinement
;
CrysAlisPro, Agilent Technologies,
Version 1.171.37.33 (release 27-03-2014 CrysAlis171 .NET)
(compiled Mar 27 2014,17:12:48)
;
_computing_data_collection
;
CrysAlisPro, Agilent Technologies,
Version 1.171.37.33 (release 27-03-2014 CrysAlis171 .NET)
(compiled Mar 27 2014,17:12:48)
;
_computing_data_reduction
;
CrysAlisPro, Agilent Technologies,
Version 1.171.37.33 (release 27-03-2014 CrysAlis171 .NET)
(compiled Mar 27 2014,17:12:48)
;
_computing_molecular_graphics 'Olex2 (Dolomanov et al., 2009)'
_computing_publication_material 'Olex2 (Dolomanov et al., 2009)'
_computing_structure_refinement 'ShelXL (Sheldrick, 2015)'
_computing_structure_solution
;
Superflip (Palatinus & Chapuis, 2007;Palatinus & van der Lee, 2008;
Palatinus et al., 2012)
;
_diffrn_ambient_temperature 295.15
_diffrn_detector 'CCD plate'
_diffrn_detector_area_resol_mean 10.4752
_diffrn_detector_type Ruby
_diffrn_measured_fraction_theta_full 0.997
_diffrn_measured_fraction_theta_max 0.859
_diffrn_measurement_details
;
  1 omega   31.00   75.00   1.0000   14.0000
omega____ theta____ kappa____ phi______ frames
    -       14.0072   38.0000  -90.0000 44

  2 omega   -7.00   26.00   1.0000   14.0000
omega____ theta____ kappa____ phi______ frames
    -      -14.5541  -99.0000    0.0000 33

  3 omega  -85.00    4.00   1.0000   14.0000
omega____ theta____ kappa____ phi______ frames
    -      -14.5541  -38.0000    0.0000 89

  4 omega  -47.00   40.00   1.0000   14.0000
omega____ theta____ kappa____ phi______ frames
    -      -14.5541   57.0000 -180.0000 87

  5 omega  -94.00  -58.00   1.0000   14.0000
omega____ theta____ kappa____ phi______ frames
    -      -14.5541  -38.0000   90.0000 36

  6 omega -106.00  -36.00   1.0000   14.0000
omega____ theta____ kappa____ phi______ frames
    -      -14.5541 -178.0000 -150.0000 70
;
_diffrn_measurement_device 'four-circle diffractometer'
_diffrn_measurement_device_type 'New Xcalibur, Ruby'
_diffrn_measurement_method '\w scans'
_diffrn_orient_matrix_UB_11 -0.0299994000
_diffrn_orient_matrix_UB_12 0.0011888000
_diffrn_orient_matrix_UB_13 -0.0426841000
_diffrn_orient_matrix_UB_21 -0.0665709000
_diffrn_orient_matrix_UB_22 0.0033047000
_diffrn_orient_matrix_UB_23 0.0348596000
_diffrn_orient_matrix_UB_31 0.0054392000
_diffrn_orient_matrix_UB_32 0.0677569000
_diffrn_orient_matrix_UB_33 -0.0075017000
_diffrn_radiation_monochromator graphite
_diffrn_radiation_probe x-ray
_diffrn_radiation_type MoK\a
_diffrn_radiation_wavelength 0.71073
_diffrn_reflns_av_R_equivalents 0.0273
_diffrn_reflns_av_unetI/netI 0.0377
_diffrn_reflns_Laue_measured_fraction_full 0.997
_diffrn_reflns_Laue_measured_fraction_max 0.859
_diffrn_reflns_limit_h_max 13
_diffrn_reflns_limit_h_min -13
_diffrn_reflns_limit_k_max 14
_diffrn_reflns_limit_k_min -14
_diffrn_reflns_limit_l_max 18
_diffrn_reflns_limit_l_min -18
_diffrn_reflns_number 12089
_diffrn_reflns_point_group_measured_fraction_full 0.997
_diffrn_reflns_point_group_measured_fraction_max 0.859
_diffrn_reflns_theta_full 26.000
_diffrn_reflns_theta_max 29.233
_diffrn_reflns_theta_min 2.834
_diffrn_source 'Enhance (Mo) X-ray Source'
_exptl_absorpt_coefficient_mu 0.093
_exptl_absorpt_correction_T_max 1.00000
_exptl_absorpt_correction_T_min 0.72461
_exptl_absorpt_correction_type multi-scan
_exptl_absorpt_process_details
;
CrysAlisPro, Agilent Technologies,
Version 1.171.37.33 (release 27-03-2014 CrysAlis171 .NET)
(compiled Mar 27 2014,17:12:48)
Empirical absorption correction using spherical harmonics,
 implemented in SCALE3 ABSPACK scaling algorithm.
;
_exptl_crystal_colour 'clear colourless'
_exptl_crystal_colour_lustre clear
_exptl_crystal_colour_primary colourless
_exptl_crystal_density_diffrn 1.313
_exptl_crystal_density_method 'not measured'
_exptl_crystal_description trapezoid
_exptl_crystal_F_000 556
_exptl_crystal_recrystallization_method 'Re-crystallisation from solvent'
_exptl_crystal_size_max 0.58
_exptl_crystal_size_mid 0.34
_exptl_crystal_size_min 0.16
_refine_diff_density_max 0.197
_refine_diff_density_min -0.193
_refine_diff_density_rms 0.038
_refine_ls_extinction_method none
_refine_ls_goodness_of_fit_ref 1.035
_refine_ls_hydrogen_treatment mixed
_refine_ls_matrix_type full
_refine_ls_number_parameters 396
_refine_ls_number_reflns 6306
_refine_ls_number_restraints 75
_refine_ls_restrained_S_all 1.035
_refine_ls_R_factor_all 0.0729
_refine_ls_R_factor_gt 0.0515
_refine_ls_shift/su_max 0.000
_refine_ls_shift/su_mean 0.000
_refine_ls_structure_factor_coef Fsqd
_refine_ls_weighting_details 'w=1/[\s^2^(Fo^2^)+(0.0650P)^2^+0.1775P] where P=(Fo^2^+2Fc^2^)/3'
_refine_ls_weighting_scheme calc
_refine_ls_wR_factor_gt 0.1284
_refine_ls_wR_factor_ref 0.1455
_reflns_Friedel_coverage 0.000
_reflns_number_gt 4550
_reflns_number_total 6306
_reflns_threshold_expression 'I > 2\s(I)'
_cod_data_source_file c6ra16889b2.cif
_cod_data_source_block psu-339-da-209
_cod_depositor_comments
;
The following automatic conversions were performed:

'_chemical_melting_point' value '530-532' was changed to '531.0(10)'
- the average value was taken and precision was estimated.

Automatic conversion script
Id: cif_fix_values 4268 2015-11-12 08:31:59Z antanas 
;
_cod_database_code 7226486
_shelx_space_group_comment
;
The symmetry employed for this shelxl refinement is uniquely defined
by the following loop, which should always be used as a source of
symmetry information in preference to the above space-group names.
They are only intended as comments.
;
_reflns_odcompleteness_completeness 99.73
_reflns_odcompleteness_iscentric 1
_reflns_odcompleteness_theta 26.32
_olex2_refinement_description
;
1. Fixed Uiso
 At 1.2 times of:
  All C(H) groups
 At 1.5 times of:
  All C(H,H,H) groups
2. Rigid bond restraints
 N1SA, N1SB, C1SB, C2SB, C1SA, C2SA
 with sigma for 1-2 distances of 0.004 and sigma for 1-3 distances of 0.004
3. Uiso/Uaniso restraints and constraints
N1SA \\sim N1SB \\sim C1SB \\sim C2SB \\sim C1SA \\sim C2SA: within 1.7A with
sigma of 0.04 and sigma for terminal atoms of 0.08
4. Same fragment restrains
{N1SA, C1SA, C2SA} sigma for 1-2: 0.02, 1-3: 0.04
as
{N1SB, C1SB, C2SB}
5. Others
 Fixed Sof: N1SA(0.5) C1SA(0.5) H1SA(0.5) H1SB(0.5) H1SC(0.5) C2SA(0.5)
 N1SB(0.5) C1SB(0.5) H1SD(0.5) H1SE(0.5) H1SF(0.5) C2SB(0.5)
6.a Aromatic/amide H refined with riding coordinates:
 C11(H11), C12(H12), C13(H13), C14(H14), C18(H18), C19(H19), C20(H20),
 C21(H21), C22(H22), C24(H24), C25(H25), C27(H27), C28(H28)
6.b Idealised Me refined as rotating group:
 C15(H15A,H15B,H15C), C29(H29A,H29B,H29C), C1SA(H1SA,H1SB,H1SC), C1SB(H1SD,
 H1SE,H1SF)
;
_shelx_shelxl_version_number 2014/7
_olex2_submission_special_instructions 'No special instructions were received'
_solvent_exptl_crystal_recrystallization_method acetonitrile

loop_
_space_group_symop_operation_xyz
'x, y, z'
'-x, -y, -z'

loop_
_atom_site_label
_atom_site_type_symbol
_atom_site_fract_x
_atom_site_fract_y
_atom_site_fract_z
_atom_site_U_iso_or_equiv
_atom_site_adp_type
_atom_site_occupancy
_atom_site_site_symmetry_order
_atom_site_calc_flag
_atom_site_refinement_flags_posn
_atom_site_refinement_flags_adp
_atom_site_refinement_flags_occupancy
_atom_site_disorder_assembly
_atom_site_disorder_group
O1 O 0.50061(12) 1.15678(9) 0.09013(9) 0.0486(3) Uani 1 1 d . . . . .
H1 H 0.533(2) 1.182(2) 0.013(2) 0.097(7) Uiso 1 1 d . . . . .
O2 O 0.72395(11) 1.05413(10) -0.05438(8) 0.0482(3) Uani 1 1 d . . . . .
O3 O 0.81103(15) 0.95631(12) 0.27246(11) 0.0694(4) Uani 1 1 d . . . . .
O4 O 0.73560(12) 0.75301(10) 0.32355(9) 0.0518(3) Uani 1 1 d . . . . .
O5 O 0.45732(12) 0.70715(10) 0.10042(9) 0.0535(3) Uani 1 1 d . . . . .
O6 O 0.49575(15) 0.91692(12) 0.38310(9) 0.0690(4) Uani 1 1 d . . . . .
N1 N 0.72537(13) 0.89679(11) 0.08132(10) 0.0426(3) Uani 1 1 d . . . . .
N2 N 0.47932(14) 0.53482(11) 0.21563(11) 0.0464(3) Uani 1 1 d . . . . .
C1 C 0.67953(15) 1.00324(12) 0.03470(11) 0.0373(3) Uani 1 1 d . . . . .
C2 C 0.56132(15) 1.04937(12) 0.11477(11) 0.0377(3) Uani 1 1 d . . . . .
C3 C 0.53799(16) 0.97166(13) 0.20524(11) 0.0399(3) Uani 1 1 d . . . . .
C4 C 0.64445(16) 0.86681(13) 0.19016(11) 0.0408(3) Uani 1 1 d . . . . .
C5 C 0.73900(18) 0.87173(15) 0.26519(13) 0.0498(4) Uani 1 1 d . . . . .
C6 C 0.64751(16) 0.67488(14) 0.29355(12) 0.0429(3) Uani 1 1 d . . . . .
C7 C 0.59258(15) 0.73116(13) 0.21810(11) 0.0407(3) Uani 1 1 d . . . . .
C8 C 0.50577(16) 0.66173(13) 0.17293(12) 0.0416(3) Uani 1 1 d . . . . .
C9 C 0.53282(16) 0.47705(14) 0.29613(12) 0.0466(4) Uani 1 1 d . . . . .
C10 C 0.62100(17) 0.54568(14) 0.33749(12) 0.0461(4) Uani 1 1 d . . . . .
C11 C 0.67841(19) 0.48668(17) 0.41599(13) 0.0577(4) Uani 1 1 d . . . . .
H11 H 0.7363 0.5328 0.4433 0.069 Uiso 1 1 calc R . . . .
C12 C 0.6480(2) 0.36024(19) 0.45163(16) 0.0724(6) Uani 1 1 d . . . . .
H12 H 0.6862 0.3197 0.5030 0.087 Uiso 1 1 calc R . . . .
C13 C 0.5606(2) 0.29268(18) 0.41143(17) 0.0758(6) Uani 1 1 d . . . . .
H13 H 0.5404 0.2070 0.4368 0.091 Uiso 1 1 calc R . . . .
C14 C 0.5033(2) 0.34836(16) 0.33549(16) 0.0647(5) Uani 1 1 d . . . . .
H14 H 0.4447 0.3008 0.3099 0.078 Uiso 1 1 calc R . . . .
C15 C 0.3942(2) 0.45865(17) 0.17008(18) 0.0702(6) Uani 1 1 d . . . . .
H15A H 0.3154 0.4237 0.2240 0.105 Uiso 1 1 calc GR . . . .
H15B H 0.4475 0.3903 0.1390 0.105 Uiso 1 1 calc GR . . . .
H15C H 0.3638 0.5120 0.1173 0.105 Uiso 1 1 calc GR . . . .
C16 C 0.45246(17) 0.97585(13) 0.31357(12) 0.0459(4) Uani 1 1 d . . . . .
C17 C 0.32096(17) 1.04441(14) 0.34005(12) 0.0460(4) Uani 1 1 d . . . . .
C18 C 0.24201(19) 1.07195(19) 0.26998(14) 0.0626(5) Uani 1 1 d . . . . .
H18 H 0.2743 1.0527 0.2014 0.075 Uiso 1 1 calc R . . . .
C19 C 0.1153(2) 1.1280(3) 0.30147(18) 0.0868(7) Uani 1 1 d . . . . .
H19 H 0.0606 1.1429 0.2551 0.104 Uiso 1 1 calc R . . . .
C20 C 0.0701(3) 1.1618(3) 0.4012(2) 0.1093(10) Uani 1 1 d . . . . .
H20 H -0.0138 1.2023 0.4215 0.131 Uiso 1 1 calc R . . . .
C21 C 0.1489(3) 1.1359(3) 0.47106(19) 0.1069(10) Uani 1 1 d . . . . .
H21 H 0.1184 1.1596 0.5384 0.128 Uiso 1 1 calc R . . . .
C22 C 0.2719(2) 1.0754(2) 0.44179(14) 0.0681(5) Uani 1 1 d . . . . .
H22 H 0.3229 1.0550 0.4902 0.082 Uiso 1 1 calc R . . . .
C23 C 0.83317(16) 0.81754(14) 0.02992(12) 0.0437(4) Uani 1 1 d . . . . .
C24 C 0.96404(19) 0.82697(18) 0.04263(18) 0.0683(5) Uani 1 1 d . . . . .
H24 H 0.9833 0.8840 0.0856 0.082 Uiso 1 1 calc R . . . .
C25 C 1.06677(19) 0.7511(2) -0.0089(2) 0.0797(7) Uani 1 1 d . . . . .
H25 H 1.1547 0.7570 0.0007 0.096 Uiso 1 1 calc R . . . .
C26 C 1.0423(2) 0.66723(18) -0.07409(17) 0.0658(5) Uani 1 1 d . . . . .
C27 C 0.9108(2) 0.6582(2) -0.08420(18) 0.0756(6) Uani 1 1 d . . . . .
H27 H 0.8915 0.6010 -0.1270 0.091 Uiso 1 1 calc R . . . .
C28 C 0.8059(2) 0.73184(19) -0.03245(15) 0.0647(5) Uani 1 1 d . . . . .
H28 H 0.7171 0.7232 -0.0400 0.078 Uiso 1 1 calc R . . . .
C29 C 1.1561(3) 0.5895(3) -0.1345(2) 0.1014(9) Uani 1 1 d . . . . .
H29A H 1.1789 0.6221 -0.2075 0.152 Uiso 1 1 calc GR . . . .
H29B H 1.1257 0.5018 -0.1259 0.152 Uiso 1 1 calc GR . . . .
H29C H 1.2361 0.5952 -0.1086 0.152 Uiso 1 1 calc GR . . . .
N1SA N 0.1293(15) 0.5474(13) 0.3909(9) 0.256(6) Uani 0.5 1 d D U P A 1
C1SA C 0.1077(18) 0.7308(14) 0.2621(13) 0.165(7) Uani 0.5 1 d D U P A 1
H1SA H 0.0398 0.7051 0.2291 0.248 Uiso 0.5 1 calc GR . P A 1
H1SB H 0.1951 0.7451 0.2107 0.248 Uiso 0.5 1 calc GR . P A 1
H1SC H 0.0798 0.8083 0.2925 0.248 Uiso 0.5 1 calc GR . P A 1
C2SA C 0.120(2) 0.6348(15) 0.3403(11) 0.159(5) Uani 0.5 1 d D U P A 1
N1SB N 0.0491(8) 0.5372(7) 0.3141(10) 0.204(4) Uani 0.5 1 d D U P B 2
C1SB C 0.1412(15) 0.7627(9) 0.2911(10) 0.101(3) Uani 0.5 1 d D U P B 2
H1SD H 0.1791 0.7757 0.3482 0.151 Uiso 0.5 1 calc GR . P B 2
H1SE H 0.0652 0.8188 0.2913 0.151 Uiso 0.5 1 calc GR . P B 2
H1SF H 0.2110 0.7809 0.2260 0.151 Uiso 0.5 1 calc GR . P B 2
C2SB C 0.0949(12) 0.6357(8) 0.3021(9) 0.118(4) Uani 0.5 1 d D U P B 2

loop_
_atom_site_aniso_label
_atom_site_aniso_U_11
_atom_site_aniso_U_22
_atom_site_aniso_U_33
_atom_site_aniso_U_23
_atom_site_aniso_U_13
_atom_site_aniso_U_12
O1 0.0672(7) 0.0356(5) 0.0415(6) 0.0000(5) -0.0139(5) 0.0113(5)
O2 0.0644(7) 0.0457(6) 0.0331(6) 0.0018(5) -0.0130(5) 0.0012(5)
O3 0.0917(9) 0.0576(7) 0.0675(9) 0.0010(7) -0.0393(8) -0.0152(7)
O4 0.0699(7) 0.0440(6) 0.0459(6) 0.0020(5) -0.0263(6) 0.0038(5)
O5 0.0737(7) 0.0432(6) 0.0486(7) 0.0007(5) -0.0277(6) 0.0022(5)
O6 0.1014(10) 0.0643(8) 0.0360(6) 0.0036(6) -0.0140(6) 0.0256(7)
N1 0.0566(7) 0.0354(6) 0.0337(6) -0.0018(5) -0.0095(6) 0.0056(5)
N2 0.0597(8) 0.0325(6) 0.0462(7) -0.0028(6) -0.0132(6) 0.0019(5)
C1 0.0514(8) 0.0310(6) 0.0331(7) -0.0047(6) -0.0171(6) -0.0026(6)
C2 0.0534(8) 0.0280(6) 0.0351(7) -0.0061(6) -0.0165(6) 0.0006(6)
C3 0.0569(9) 0.0302(7) 0.0341(7) -0.0061(6) -0.0137(7) 0.0025(6)
C4 0.0560(8) 0.0339(7) 0.0325(7) -0.0017(6) -0.0125(6) 0.0030(6)
C5 0.0642(10) 0.0440(8) 0.0426(9) -0.0012(7) -0.0183(8) 0.0008(7)
C6 0.0549(9) 0.0378(7) 0.0351(8) -0.0048(6) -0.0102(7) 0.0077(6)
C7 0.0554(8) 0.0308(7) 0.0341(7) -0.0023(6) -0.0096(7) 0.0062(6)
C8 0.0533(8) 0.0326(7) 0.0372(8) -0.0041(6) -0.0090(7) 0.0060(6)
C9 0.0575(9) 0.0352(7) 0.0408(8) 0.0000(7) -0.0041(7) 0.0077(6)
C10 0.0587(9) 0.0386(8) 0.0346(8) 0.0021(6) -0.0042(7) 0.0112(7)
C11 0.0729(11) 0.0540(10) 0.0426(9) 0.0067(8) -0.0148(8) 0.0121(8)
C12 0.0993(15) 0.0568(11) 0.0544(11) 0.0175(9) -0.0195(11) 0.0181(10)
C13 0.1064(16) 0.0424(9) 0.0703(14) 0.0164(10) -0.0184(12) 0.0022(10)
C14 0.0825(12) 0.0391(9) 0.0653(12) 0.0075(8) -0.0128(10) -0.0015(8)
C15 0.0906(14) 0.0443(9) 0.0831(15) -0.0056(10) -0.0364(12) -0.0076(9)
C16 0.0698(10) 0.0331(7) 0.0332(8) -0.0021(6) -0.0113(7) -0.0001(7)
C17 0.0574(9) 0.0437(8) 0.0352(8) -0.0054(7) -0.0087(7) -0.0052(7)
C18 0.0658(11) 0.0814(13) 0.0401(9) -0.0113(9) -0.0113(8) 0.0003(9)
C19 0.0645(12) 0.136(2) 0.0593(13) -0.0039(14) -0.0200(11) 0.0141(13)
C20 0.0728(15) 0.181(3) 0.0688(15) -0.0261(17) -0.0067(12) 0.0429(16)
C21 0.0818(16) 0.185(3) 0.0558(13) -0.0452(16) -0.0102(12) 0.0419(17)
C22 0.0643(11) 0.1006(15) 0.0400(9) -0.0184(10) -0.0110(8) 0.0106(10)
C23 0.0519(9) 0.0360(7) 0.0404(8) -0.0013(6) -0.0088(7) 0.0046(6)
C24 0.0569(11) 0.0574(10) 0.0911(15) -0.0232(10) -0.0142(10) -0.0057(8)
C25 0.0453(10) 0.0719(13) 0.118(2) -0.0215(13) -0.0112(11) 0.0001(9)
C26 0.0615(11) 0.0563(10) 0.0689(13) -0.0052(10) 0.0004(9) 0.0105(8)
C27 0.0802(14) 0.0840(14) 0.0732(14) -0.0420(11) -0.0259(11) 0.0280(11)
C28 0.0621(11) 0.0798(13) 0.0637(12) -0.0327(10) -0.0273(9) 0.0224(9)
C29 0.0856(16) 0.0949(17) 0.107(2) -0.0211(15) 0.0058(14) 0.0309(13)
N1SA 0.326(14) 0.270(12) 0.172(9) 0.038(8) -0.092(9) 0.062(11)
C1SA 0.120(10) 0.192(16) 0.155(13) 0.017(10) -0.004(8) 0.042(10)
C2SA 0.174(9) 0.211(12) 0.096(8) -0.018(6) -0.044(7) 0.044(9)
N1SB 0.160(6) 0.116(4) 0.305(12) -0.047(7) 0.000(7) -0.025(4)
C1SB 0.098(6) 0.096(4) 0.096(6) -0.011(4) -0.003(4) -0.002(4)
C2SB 0.128(7) 0.083(4) 0.108(8) -0.003(4) 0.028(6) 0.007(4)

loop_
_atom_type_symbol
_atom_type_description
_atom_type_scat_dispersion_real
_atom_type_scat_dispersion_imag
_atom_type_scat_source
C C 0.0033 0.0016 'International Tables Vol C Tables 4.2.6.8 and 6.1.1.4'
H H 0.0000 0.0000 'International Tables Vol C Tables 4.2.6.8 and 6.1.1.4'
N N 0.0061 0.0033 'International Tables Vol C Tables 4.2.6.8 and 6.1.1.4'
O O 0.0106 0.0060 'International Tables Vol C Tables 4.2.6.8 and 6.1.1.4'

loop_
_geom_angle_atom_site_label_1
_geom_angle_atom_site_label_2
_geom_angle_atom_site_label_3
_geom_angle
C2 O1 H1 109.0(14)
C6 O4 C5 107.13(11)
C1 N1 C4 111.27(12)
C1 N1 C23 125.09(12)
C23 N1 C4 123.52(11)
C8 N2 C9 123.56(14)
C8 N2 C15 116.93(13)
C9 N2 C15 119.48(13)
O2 C1 N1 128.06(14)
O2 C1 C2 125.13(13)
N1 C1 C2 106.81(12)
O1 C2 C1 119.02(12)
O1 C2 C3 130.60(15)
C3 C2 C1 110.33(12)
C2 C3 C4 107.76(13)
C2 C3 C16 135.59(14)
C16 C3 C4 115.85(12)
N1 C4 C3 103.82(11)
N1 C4 C5 110.02(12)
N1 C4 C7 114.09(12)
C3 C4 C5 111.11(12)
C7 C4 C3 117.57(13)
C7 C4 C5 100.32(11)
O3 C5 O4 121.49(15)
O3 C5 C4 129.07(14)
O4 C5 C4 109.34(13)
O4 C6 C10 121.97(13)
C7 C6 O4 114.32(12)
C7 C6 C10 123.70(15)
C6 C7 C4 108.88(13)
C6 C7 C8 121.78(13)
C8 C7 C4 129.25(12)
O5 C8 N2 120.68(14)
O5 C8 C7 124.49(13)
N2 C8 C7 114.82(13)
N2 C9 C10 120.83(13)
N2 C9 C14 120.97(16)
C14 C9 C10 118.18(15)
C9 C10 C6 115.26(14)
C9 C10 C11 120.93(14)
C11 C10 C6 123.81(16)
C10 C11 H11 120.5
C12 C11 C10 119.05(19)
C12 C11 H11 120.5
C11 C12 H12 119.9
C11 C12 C13 120.12(17)
C13 C12 H12 119.9
C12 C13 H13 119.1
C14 C13 C12 121.73(17)
C14 C13 H13 119.1
C9 C14 H14 120.0
C13 C14 C9 120.0(2)
C13 C14 H14 120.0
N2 C15 H15A 109.5
N2 C15 H15B 109.5
N2 C15 H15C 109.5
H15A C15 H15B 109.5
H15A C15 H15C 109.5
H15B C15 H15C 109.5
O6 C16 C3 116.05(15)
O6 C16 C17 120.35(14)
C3 C16 C17 123.59(13)
C18 C17 C16 122.78(15)
C18 C17 C22 119.13(17)
C22 C17 C16 117.99(15)
C17 C18 H18 119.9
C19 C18 C17 120.19(18)
C19 C18 H18 119.9
C18 C19 H19 120.0
C20 C19 C18 120.0(2)
C20 C19 H19 120.0
C19 C20 H20 120.0
C19 C20 C21 120.1(2)
C21 C20 H20 120.0
C20 C21 H21 119.9
C22 C21 C20 120.2(2)
C22 C21 H21 119.9
C17 C22 H22 119.9
C21 C22 C17 120.28(19)
C21 C22 H22 119.9
C24 C23 N1 120.52(15)
C28 C23 N1 119.91(14)
C28 C23 C24 119.57(16)
C23 C24 H24 120.2
C23 C24 C25 119.52(19)
C25 C24 H24 120.2
C24 C25 H25 119.1
C26 C25 C24 121.73(19)
C26 C25 H25 119.1
C25 C26 C29 121.6(2)
C27 C26 C25 117.64(18)
C27 C26 C29 120.7(2)
C26 C27 H27 119.1
C26 C27 C28 121.7(2)
C28 C27 H27 119.1
C23 C28 C27 119.78(18)
C23 C28 H28 120.1
C27 C28 H28 120.1
C26 C29 H29A 109.5
C26 C29 H29B 109.5
C26 C29 H29C 109.5
H29A C29 H29B 109.5
H29A C29 H29C 109.5
H29B C29 H29C 109.5
H1SA C1SA H1SB 109.5
H1SA C1SA H1SC 109.5
H1SB C1SA H1SC 109.5
C2SA C1SA H1SA 109.5
C2SA C1SA H1SB 109.5
C2SA C1SA H1SC 109.5
N1SA C2SA C1SA 169.3(19)
H1SD C1SB H1SE 109.5
H1SD C1SB H1SF 109.5
H1SE C1SB H1SF 109.5
C2SB C1SB H1SD 109.5
C2SB C1SB H1SE 109.5
C2SB C1SB H1SF 109.5
N1SB C2SB C1SB 175.2(13)

loop_
_geom_bond_atom_site_label_1
_geom_bond_atom_site_label_2
_geom_bond_distance
O1 H1 1.00(3)
O1 C2 1.3290(17)
O2 C1 1.2126(17)
O3 C5 1.181(2)
O4 C5 1.3889(18)
O4 C6 1.3768(19)
O5 C8 1.2393(18)
O6 C16 1.2276(18)
N1 C1 1.3544(18)
N1 C4 1.4616(19)
N1 C23 1.4359(19)
N2 C8 1.3890(18)
N2 C9 1.399(2)
N2 C15 1.464(2)
C1 C2 1.491(2)
C2 C3 1.3421(19)
C3 C4 1.523(2)
C3 C16 1.476(2)
C4 C5 1.555(2)
C4 C7 1.4957(19)
C6 C7 1.347(2)
C6 C10 1.415(2)
C7 C8 1.431(2)
C9 C10 1.404(2)
C9 C14 1.399(2)
C10 C11 1.405(2)
C11 H11 0.9300
C11 C12 1.369(3)
C12 H12 0.9300
C12 C13 1.382(3)
C13 H13 0.9300
C13 C14 1.365(3)
C14 H14 0.9300
C15 H15A 0.9600
C15 H15B 0.9600
C15 H15C 0.9600
C16 C17 1.479(2)
C17 C18 1.382(2)
C17 C22 1.390(2)
C18 H18 0.9300
C18 C19 1.381(3)
C19 H19 0.9300
C19 C20 1.372(4)
C20 H20 0.9300
C20 C21 1.376(4)
C21 H21 0.9300
C21 C22 1.369(3)
C22 H22 0.9300
C23 C24 1.375(2)
C23 C28 1.370(2)
C24 H24 0.9300
C24 C25 1.383(3)
C25 H25 0.9300
C25 C26 1.373(3)
C26 C27 1.368(3)
C26 C29 1.508(3)
C27 H27 0.9300
C27 C28 1.383(3)
C28 H28 0.9300
C29 H29A 0.9600
C29 H29B 0.9600
C29 H29C 0.9600
N1SA C2SA 1.094(12)
C1SA H1SA 0.9600
C1SA H1SB 0.9600
C1SA H1SC 0.9600
C1SA C2SA 1.394(13)
N1SB C2SB 1.116(9)
C1SB H1SD 0.9600
C1SB H1SE 0.9600
C1SB H1SF 0.9600
C1SB C2SB 1.398(10)

loop_
_geom_hbond_atom_site_label_D
_geom_hbond_atom_site_label_H
_geom_hbond_atom_site_label_A
_geom_hbond_distance_DH
_geom_hbond_distance_HA
_geom_hbond_distance_DA
_geom_hbond_angle_DHA
_geom_hbond_site_symmetry_A
O1 H1 O5 1.00(3) 1.78(2) 2.6965(16) 151(2) 2_675

loop_
_geom_torsion_atom_site_label_1
_geom_torsion_atom_site_label_2
_geom_torsion_atom_site_label_3
_geom_torsion_atom_site_label_4
_geom_torsion
O1 C2 C3 C4 -176.63(14)
O1 C2 C3 C16 -7.8(3)
O2 C1 C2 O1 -2.4(2)
O2 C1 C2 C3 179.86(14)
O4 C6 C7 C4 -0.86(18)
O4 C6 C7 C8 175.99(13)
O4 C6 C10 C9 -177.75(14)
O4 C6 C10 C11 1.4(2)
O6 C16 C17 C18 -155.89(17)
O6 C16 C17 C22 20.3(2)
N1 C1 C2 O1 177.24(12)
N1 C1 C2 C3 -0.49(16)
N1 C4 C5 O3 55.8(2)
N1 C4 C5 O4 -120.34(13)
N1 C4 C7 C6 117.93(14)
N1 C4 C7 C8 -58.6(2)
N1 C23 C24 C25 -179.00(17)
N1 C23 C28 C27 178.20(17)
N2 C9 C10 C6 1.3(2)
N2 C9 C10 C11 -177.92(14)
N2 C9 C14 C13 177.65(17)
C1 N1 C4 C3 0.44(15)
C1 N1 C4 C5 -118.54(13)
C1 N1 C4 C7 129.64(13)
C1 N1 C23 C24 101.64(19)
C1 N1 C23 C28 -78.3(2)
C1 C2 C3 C4 0.75(16)
C1 C2 C3 C16 169.60(16)
C2 C3 C4 N1 -0.73(15)
C2 C3 C4 C5 117.49(13)
C2 C3 C4 C7 -127.79(14)
C2 C3 C16 O6 -151.39(18)
C2 C3 C16 C17 29.4(3)
C3 C4 C5 O3 -58.6(2)
C3 C4 C5 O4 125.25(14)
C3 C4 C7 C6 -120.16(14)
C3 C4 C7 C8 63.3(2)
C3 C16 C17 C18 23.3(2)
C3 C16 C17 C22 -160.45(16)
C4 N1 C1 O2 179.62(14)
C4 N1 C1 C2 -0.01(16)
C4 N1 C23 C24 -82.7(2)
C4 N1 C23 C28 97.34(19)
C4 C3 C16 O6 16.8(2)
C4 C3 C16 C17 -162.45(13)
C4 C7 C8 O5 -0.7(3)
C4 C7 C8 N2 178.42(14)
C5 O4 C6 C7 0.97(18)
C5 O4 C6 C10 179.50(14)
C5 C4 C7 C6 0.38(16)
C5 C4 C7 C8 -176.16(15)
C6 O4 C5 O3 -177.17(17)
C6 O4 C5 C4 -0.66(17)
C6 C7 C8 O5 -176.82(15)
C6 C7 C8 N2 2.3(2)
C6 C10 C11 C12 -178.74(17)
C7 C4 C5 O3 176.35(19)
C7 C4 C5 O4 0.18(16)
C7 C6 C10 C9 0.6(2)
C7 C6 C10 C11 179.83(15)
C8 N2 C9 C10 -1.4(2)
C8 N2 C9 C14 -179.51(15)
C9 N2 C8 O5 178.78(14)
C9 N2 C8 C7 -0.3(2)
C9 C10 C11 C12 0.4(3)
C10 C6 C7 C4 -179.36(14)
C10 C6 C7 C8 -2.5(2)
C10 C9 C14 C13 -0.5(3)
C10 C11 C12 C13 -0.8(3)
C11 C12 C13 C14 0.5(3)
C12 C13 C14 C9 0.1(3)
C14 C9 C10 C6 179.42(15)
C14 C9 C10 C11 0.2(2)
C15 N2 C8 O5 0.8(2)
C15 N2 C8 C7 -178.32(15)
C15 N2 C9 C10 176.49(16)
C15 N2 C9 C14 -1.6(2)
C16 C3 C4 N1 -172.08(12)
C16 C3 C4 C5 -53.86(17)
C16 C3 C4 C7 60.87(18)
C16 C17 C18 C19 175.34(18)
C16 C17 C22 C21 -178.3(2)
C17 C18 C19 C20 2.9(4)
C18 C17 C22 C21 -1.9(3)
C18 C19 C20 C21 -2.2(5)
C19 C20 C21 C22 -0.6(5)
C20 C21 C22 C17 2.6(4)
C22 C17 C18 C19 -0.9(3)
C23 N1 C1 O2 -4.3(2)
C23 N1 C1 C2 176.08(13)
C23 N1 C4 C3 -175.73(13)
C23 N1 C4 C5 65.30(17)
C23 N1 C4 C7 -46.52(19)
C23 C24 C25 C26 0.9(3)
C24 C23 C28 C27 -1.7(3)
C24 C25 C26 C27 -1.9(3)
C24 C25 C26 C29 176.8(2)
C25 C26 C27 C28 1.0(3)
C26 C27 C28 C23 0.7(3)
C28 C23 C24 C25 0.9(3)
C29 C26 C27 C28 -177.7(2)
